data_7110021
loop_
_publ_author_name
'Amrendra K. Singh'
'Benjamin G. Levine'
'Richard J. Staples'
'Aaron L. Odom'

_publ_section_title
;
 A 4-coordinate Ru(II) imido: unusual geometry, synthesis, and reactivity
;
_journal_name_full Chem.Commun.
_journal_page_first 10799
_journal_paper_doi 10.1039/c3cc46596a
_journal_volume 49
_journal_year 2013
_chemical_formula_moiety 'C26 H56 N3 P3 Ru'
_chemical_formula_sum 'C26 H54 N3 P3 Ru'
_chemical_formula_weight 602.70
_chemical_name_systematic
;
 ?
;
_space_group_crystal_system monoclinic
_space_group_IT_number 7
_space_group_name_Hall 'P -2yac'
_space_group_name_H-M_alt 'P 1 n 1'
_symmetry_space_group_name_Hall 'P -2yac'
_symmetry_space_group_name_H-M 'P 1 n 1'
_atom_sites_solution_hydrogens geom
_audit_creation_date 2013-05-14
_audit_creation_method
;
  Olex2 1.2
  (compiled Apr 23 2013 17:59:47, GUI svn.r4466)
;
_cell_angle_alpha 90
_cell_angle_beta 109.369(2)
_cell_angle_gamma 90
_cell_formula_units_Z 2
_cell_length_a 10.1761(14)
_cell_length_b 16.041(2)
_cell_length_c 10.2601(14)
_cell_measurement_reflns_used 5200
_cell_measurement_temperature 173(2)
_cell_measurement_theta_max 21.817
_cell_measurement_theta_min 2.443
_cell_volume 1580.0(4)
_computing_data_reduction 'SAINT v8.27A (Bruker, 2012)'
_computing_molecular_graphics
;
O. V. Dolomanov, L. J. Bourhis, R. J. Gildea, J. A. K. Howard and H. Puschmann,
OLEX2: a complete structure solution, refinement and analysis program.
J. Appl. Cryst. (2009). 42, 339-341.
;
_computing_publication_material
;
O. V. Dolomanov, L. J. Bourhis, R. J. Gildea, J. A. K. Howard and H. Puschmann,
OLEX2: a complete structure solution, refinement and analysis program.
J. Appl. Cryst. (2009). 42, 339-341.
;
_computing_structure_refinement
;
SHELXL, G.M. Sheldrick, Acta Cryst.
(2008). A64, 112-122
;
_diffrn_ambient_temperature 173.15
_diffrn_measured_fraction_theta_full 1.001
_diffrn_measured_fraction_theta_max 1.004
_diffrn_measurement_device_type 'Bruker APEX-II CCD'
_diffrn_measurement_method '\f and \w scans'
_diffrn_radiation_monochromator graphite
_diffrn_radiation_type MoK\a
_diffrn_radiation_wavelength 0.71073
_diffrn_reflns_av_R_equivalents 0.1237
_diffrn_reflns_av_unetI/netI 0.1118
_diffrn_reflns_Laue_measured_fraction_full 1.001
_diffrn_reflns_Laue_measured_fraction_max 1.004
_diffrn_reflns_limit_h_max 12
_diffrn_reflns_limit_h_min -12
_diffrn_reflns_limit_k_max 19
_diffrn_reflns_limit_k_min -19
_diffrn_reflns_limit_l_max 12
_diffrn_reflns_limit_l_min -12
_diffrn_reflns_number 26237
_diffrn_reflns_point_group_measured_fraction_full 1.000
_diffrn_reflns_point_group_measured_fraction_max 1.003
_diffrn_reflns_theta_full 25.242
_diffrn_reflns_theta_max 25.476
_diffrn_reflns_theta_min 2.104
_diffrn_standards_number 0
_exptl_absorpt_coefficient_mu 0.666
_exptl_absorpt_correction_T_max 0.7452
_exptl_absorpt_correction_T_min 0.6067
_exptl_absorpt_correction_type multi-scan
_exptl_absorpt_process_details
;
SADABS-2012/1 (Bruker,2012) was used for absorption correction.
wR2(int) was 0.0915 before and 0.0776 after correction.
The Ratio of minimum to maximum transmission is 0.8141.
The \l/2 correction factor is 0.0015.
;
_exptl_crystal_colour red
_exptl_crystal_density_diffrn 1.267
_exptl_crystal_F_000 640
_refine_diff_density_max 1.742
_refine_diff_density_min -0.656
_refine_diff_density_rms 0.110
_refine_ls_abs_structure_details
;
 Flack x determined using 1750 quotients [(I+)-(I-)]/[(I+)+(I-)]
 (Parsons and Flack (2004), Acta Cryst. A60, s61).
;
_refine_ls_abs_structure_Flack 0.06(3)
_refine_ls_extinction_method none
_refine_ls_goodness_of_fit_ref 1.010
_refine_ls_hydrogen_treatment constr
_refine_ls_matrix_type full
_refine_ls_number_parameters 312
_refine_ls_number_reflns 5843
_refine_ls_number_restraints 2
_refine_ls_restrained_S_all 1.009
_refine_ls_R_factor_all 0.0907
_refine_ls_R_factor_gt 0.0579
_refine_ls_shift/su_max 0.000
_refine_ls_shift/su_mean 0.000
_refine_ls_structure_factor_coef Fsqd
_refine_ls_weighting_details
;
 w=1/[\s^2^(Fo^2^)+(0.0555P)^2^]
 where P=(Fo^2^+2Fc^2^)/3
;
_refine_ls_weighting_scheme calc
_refine_ls_wR_factor_gt 0.1109
_refine_ls_wR_factor_ref 0.1242
_reflns_Friedel_coverage 0.992
_reflns_Friedel_fraction_full 0.999
_reflns_Friedel_fraction_max 1.002
_reflns_number_gt 4413
_reflns_number_total 5843
_reflns_threshold_expression 'I > 2\s(I)'
_cod_data_source_file c3cc46596a.txt
_cod_data_source_block compd3
_cod_database_code 7110021
_olex2_refinement_description
;
1. Fixed Uiso
 At 1.2 times of:
  All C(H) groups, All C(H,H) groups, All N(H) groups
 At 1.5 times of:
  All C(H,H,H) groups
2.a Ternary CH refined with riding coordinates:
 C12(H12), C15(H15)
2.b Secondary CH2 refined with riding coordinates:
 C1(H1A,H1B), C2(H2A,H2B), C3(H3A,H3B), C4(H4A,H4B), C5(H5A,H5B)
2.c Aromatic/amide H refined with riding coordinates:
 N2(H2), N3(H3), C8(H8), C9(H9), C10(H10)
2.d Idealised Me refined as rotating group:
 C13(H13A,H13B,H13C), C14(H14A,H14B,H14C), C16(H16A,H16B,H16C), C17(H17A,H17B,
 H17C), C18(H18A,H18B,H18C), C19(H19A,H19B,H19C), C20(H20A,H20B,H20C), C21(H21A,
 H21B,H21C), C22(H22A,H22B,H22C), C23(H23A,H23B,H23C), C24(H24A,H24B,H24C),
 C25(H25A,H25B,H25C), C26(H26A,H26B,H26C)
;
_shelx_space_group_comment
;
The symmetry employed for this shelxl refinement is uniquely defined
by the following loop, which should always be used as a source of
symmetry information in preference to the above space-group names.
They are only intended as comments.
;
_shelxl_version_number 2013-2

loop_
_space_group_symop_operation_xyz
'x, y, z'
'x+1/2, -y, z+1/2'

loop_
_atom_site_label
_atom_site_type_symbol
_atom_site_fract_x
_atom_site_fract_y
_atom_site_fract_z
_atom_site_U_iso_or_equiv
_atom_site_adp_type
_atom_site_occupancy
_atom_site_site_symmetry_order
_atom_site_calc_flag
_atom_site_refinement_flags_posn
_atom_site_refinement_flags_adp
Ru2 Ru 0.19648(8) 0.73515(5) 0.46044(8) 0.0216(2) Uani 1 1 d . .
P1 P 0.0267(3) 0.63857(18) 0.3688(3) 0.0289(8) Uani 1 1 d . .
P2 P 0.0404(3) 0.83763(18) 0.4245(3) 0.0305(8) Uani 1 1 d . .
P3 P 0.2083(3) 0.7118(2) 0.6841(3) 0.0258(8) Uani 1 1 d . .
N1 N 0.5024(8) 0.7577(5) 0.6554(8) 0.0181(19) Uani 1 1 d . .
N2 N 0.3969(10) 0.7498(5) 0.5237(9) 0.028(2) Uani 1 1 d . .
H2 H 0.4307 0.7522 0.4551 0.033 Uiso 1 1 calc R U
N3 N 0.2175(10) 0.7550(6) 0.2573(10) 0.027(2) Uani 1 1 d . .
H3 H 0.1404 0.7666 0.1893 0.032 Uiso 1 1 calc R U
C1 C 0.5578(12) 0.8430(7) 0.6766(12) 0.030(3) Uani 1 1 d . .
H1A H 0.4802 0.8827 0.6642 0.036 Uiso 1 1 calc R U
H1B H 0.6020 0.8558 0.6064 0.036 Uiso 1 1 calc R U
C2 C 0.6618(13) 0.8537(8) 0.8171(12) 0.039(3) Uani 1 1 d . .
H2A H 0.6154 0.8454 0.8869 0.046 Uiso 1 1 calc R U
H2B H 0.6984 0.9114 0.8267 0.046 Uiso 1 1 calc R U
C3 C 0.7826(14) 0.7929(7) 0.8448(14) 0.041(3) Uani 1 1 d . .
H3A H 0.8394 0.8067 0.7859 0.049 Uiso 1 1 calc R U
H3B H 0.8428 0.7966 0.9427 0.049 Uiso 1 1 calc R U
C4 C 0.7247(12) 0.7053(7) 0.8130(12) 0.032(3) Uani 1 1 d . .
H4A H 0.6827 0.6881 0.8831 0.039 Uiso 1 1 calc R U
H4B H 0.8014 0.6662 0.8179 0.039 Uiso 1 1 calc R U
C5 C 0.6153(12) 0.7008(7) 0.6704(12) 0.030(3) Uani 1 1 d . .
H5A H 0.6594 0.7138 0.6000 0.036 Uiso 1 1 calc R U
H5B H 0.5782 0.6433 0.6535 0.036 Uiso 1 1 calc R U
C6 C 0.3373(10) 0.7515(6) 0.2237(10) 0.019(2) Uani 1 1 d . .
C7 C 0.4019(13) 0.6741(7) 0.2108(12) 0.023(3) Uani 1 1 d . .
C8 C 0.5132(12) 0.6721(7) 0.1646(11) 0.028(3) Uani 1 1 d . .
H8 H 0.5521 0.6197 0.1541 0.033 Uiso 1 1 calc R U
C9 C 0.5710(12) 0.7437(7) 0.1327(12) 0.030(3) Uani 1 1 d . .
H9 H 0.6465 0.7410 0.0978 0.036 Uiso 1 1 calc R U
C10 C 0.5159(12) 0.8197(7) 0.1529(11) 0.031(3) Uani 1 1 d . .
H10 H 0.5564 0.8694 0.1329 0.037 Uiso 1 1 calc R U
C11 C 0.4053(12) 0.8262(6) 0.2007(11) 0.024(3) Uani 1 1 d . .
C12 C 0.3436(12) 0.5924(6) 0.2454(11) 0.026(3) Uani 1 1 d . .
H12 H 0.2691 0.6071 0.2851 0.031 Uiso 1 1 calc R U
C13 C 0.2762(14) 0.5406(7) 0.1168(13) 0.042(3) Uani 1 1 d . .
H13A H 0.2018 0.5729 0.0508 0.064 Uiso 1 1 calc R U
H13B H 0.2368 0.4897 0.1420 0.064 Uiso 1 1 calc R U
H13C H 0.3463 0.5255 0.0746 0.064 Uiso 1 1 calc R U
C14 C 0.4545(14) 0.5431(7) 0.3550(13) 0.041(3) Uani 1 1 d . .
H14A H 0.5280 0.5261 0.3183 0.061 Uiso 1 1 calc R U
H14B H 0.4121 0.4934 0.3801 0.061 Uiso 1 1 calc R U
H14C H 0.4948 0.5779 0.4370 0.061 Uiso 1 1 calc R U
C15 C 0.3504(12) 0.9109(6) 0.2217(11) 0.026(3) Uani 1 1 d . .
H15 H 0.3028 0.9038 0.2921 0.032 Uiso 1 1 calc R U
C16 C 0.4656(14) 0.9742(8) 0.2793(14) 0.048(4) Uani 1 1 d . .
H16A H 0.5291 0.9545 0.3684 0.072 Uiso 1 1 calc R U
H16B H 0.4250 1.0277 0.2921 0.072 Uiso 1 1 calc R U
H16C H 0.5172 0.9813 0.2146 0.072 Uiso 1 1 calc R U
C17 C 0.2428(14) 0.9417(7) 0.0923(13) 0.045(4) Uani 1 1 d . .
H17A H 0.2866 0.9526 0.0222 0.068 Uiso 1 1 calc R U
H17B H 0.2014 0.9933 0.1121 0.068 Uiso 1 1 calc R U
H17C H 0.1700 0.8994 0.0579 0.068 Uiso 1 1 calc R U
C18 C -0.1424(12) 0.6326(8) 0.3925(13) 0.037(3) Uani 1 1 d . .
H18A H -0.1977 0.6818 0.3514 0.056 Uiso 1 1 calc R U
H18B H -0.1296 0.6306 0.4915 0.056 Uiso 1 1 calc R U
H18C H -0.1911 0.5822 0.3475 0.056 Uiso 1 1 calc R U
C19 C -0.0338(14) 0.6279(8) 0.1825(13) 0.044(4) Uani 1 1 d . .
H19A H -0.0844 0.5752 0.1564 0.066 Uiso 1 1 calc R U
H19B H 0.0463 0.6283 0.1495 0.066 Uiso 1 1 calc R U
H19C H -0.0959 0.6745 0.1408 0.066 Uiso 1 1 calc R U
C20 C 0.0940(13) 0.5338(7) 0.4266(13) 0.040(3) Uani 1 1 d . .
H20A H 0.0251 0.4920 0.3776 0.060 Uiso 1 1 calc R U
H20B H 0.1121 0.5288 0.5262 0.060 Uiso 1 1 calc R U
H20C H 0.1808 0.5248 0.4068 0.060 Uiso 1 1 calc R U
C21 C 0.1297(14) 0.9365(7) 0.4839(15) 0.048(4) Uani 1 1 d . .
H21A H 0.0610 0.9815 0.4667 0.072 Uiso 1 1 calc R U
H21B H 0.1947 0.9478 0.4337 0.072 Uiso 1 1 calc R U
H21C H 0.1814 0.9330 0.5831 0.072 Uiso 1 1 calc R U
C22 C -0.0636(14) 0.8652(8) 0.2467(13) 0.047(4) Uani 1 1 d . .
H22A H -0.1274 0.8194 0.2050 0.070 Uiso 1 1 calc R U
H22B H -0.0016 0.8751 0.1928 0.070 Uiso 1 1 calc R U
H22C H -0.1174 0.9158 0.2472 0.070 Uiso 1 1 calc R U
C23 C -0.0942(13) 0.8441(7) 0.5034(14) 0.042(3) Uani 1 1 d . .
H23A H -0.0512 0.8504 0.6036 0.062 Uiso 1 1 calc R U
H23B H -0.1504 0.7931 0.4833 0.062 Uiso 1 1 calc R U
H23C H -0.1540 0.8923 0.4659 0.062 Uiso 1 1 calc R U
C24 C 0.2636(14) 0.7990(8) 0.8073(13) 0.044(3) Uani 1 1 d . .
H24A H 0.2884 0.7776 0.9019 0.066 Uiso 1 1 calc R U
H24B H 0.1872 0.8391 0.7904 0.066 Uiso 1 1 calc R U
H24C H 0.3447 0.8266 0.7951 0.066 Uiso 1 1 calc R U
C25 C 0.0601(14) 0.6748(9) 0.7304(13) 0.041(4) Uani 1 1 d . .
H25A H 0.0299 0.6204 0.6872 0.062 Uiso 1 1 calc R U
H25B H -0.0168 0.7147 0.6979 0.062 Uiso 1 1 calc R U
H25C H 0.0874 0.6693 0.8310 0.062 Uiso 1 1 calc R U
C26 C 0.3311(14) 0.6312(8) 0.7701(12) 0.038(3) Uani 1 1 d . .
H26A H 0.3427 0.6310 0.8688 0.058 Uiso 1 1 calc R U
H26B H 0.4212 0.6422 0.7581 0.058 Uiso 1 1 calc R U
H26C H 0.2960 0.5769 0.7299 0.058 Uiso 1 1 calc R U

loop_
_atom_site_aniso_label
_atom_site_aniso_U_11
_atom_site_aniso_U_22
_atom_site_aniso_U_33
_atom_site_aniso_U_23
_atom_site_aniso_U_13
_atom_site_aniso_U_12
Ru2 0.0280(5) 0.0127(3) 0.0253(4) 0.0006(6) 0.0106(3) -0.0011(6)
P1 0.0294(19) 0.0175(16) 0.0365(19) 0.0017(13) 0.0065(15) -0.0029(13)
P2 0.040(2) 0.0184(17) 0.0395(19) 0.0036(14) 0.0221(17) 0.0076(14)
P3 0.0294(19) 0.0259(17) 0.0236(18) 0.0028(14) 0.0110(15) 0.0012(15)
N1 0.018(5) 0.014(5) 0.018(5) -0.001(3) 0.001(4) -0.001(4)
N2 0.041(6) 0.023(6) 0.017(5) -0.004(4) 0.008(4) 0.000(4)
N3 0.027(6) 0.030(6) 0.025(6) 0.004(5) 0.009(5) 0.005(5)
C1 0.033(8) 0.024(7) 0.033(7) -0.006(5) 0.009(6) -0.006(6)
C2 0.044(9) 0.037(8) 0.033(7) -0.011(6) 0.010(6) -0.007(6)
C3 0.044(9) 0.044(7) 0.034(8) -0.007(6) 0.012(6) -0.011(7)
C4 0.032(7) 0.031(7) 0.035(7) -0.002(5) 0.012(6) 0.008(5)
C5 0.038(8) 0.021(6) 0.035(7) -0.002(5) 0.016(6) 0.002(5)
C6 0.018(6) 0.026(7) 0.010(5) -0.002(4) 0.001(4) 0.002(4)
C7 0.033(7) 0.013(6) 0.027(7) -0.008(5) 0.013(6) 0.000(5)
C8 0.032(7) 0.028(7) 0.026(7) -0.005(5) 0.011(6) 0.006(5)
C9 0.028(7) 0.038(8) 0.025(7) 0.009(5) 0.009(6) 0.006(6)
C10 0.036(8) 0.027(7) 0.030(7) 0.004(5) 0.012(6) 0.001(6)
C11 0.038(7) 0.009(5) 0.026(6) 0.001(4) 0.013(6) -0.003(5)
C12 0.039(8) 0.014(6) 0.026(6) 0.001(5) 0.013(6) 0.002(5)
C13 0.057(9) 0.026(7) 0.040(8) -0.014(6) 0.011(7) -0.006(6)
C14 0.058(10) 0.025(7) 0.036(8) -0.002(6) 0.012(7) 0.004(6)
C15 0.036(7) 0.015(6) 0.029(7) 0.000(5) 0.012(6) 0.001(5)
C16 0.062(10) 0.030(8) 0.057(10) -0.013(6) 0.025(8) -0.010(7)
C17 0.072(12) 0.029(8) 0.037(8) 0.002(6) 0.021(8) 0.012(7)
C18 0.030(8) 0.035(7) 0.045(8) 0.006(6) 0.010(6) -0.010(6)
C19 0.049(9) 0.037(8) 0.048(9) -0.005(6) 0.019(7) -0.012(6)
C20 0.051(9) 0.016(6) 0.048(8) 0.001(5) 0.011(7) -0.008(6)
C21 0.057(10) 0.016(6) 0.085(11) 0.007(6) 0.044(9) 0.005(6)
C22 0.047(9) 0.053(9) 0.038(8) 0.017(6) 0.009(7) 0.019(7)
C23 0.051(9) 0.026(7) 0.058(9) 0.006(6) 0.032(8) 0.013(6)
C24 0.048(9) 0.049(8) 0.036(8) -0.014(6) 0.016(7) 0.007(7)
C25 0.040(9) 0.056(10) 0.035(8) 0.015(7) 0.021(7) 0.012(7)
C26 0.045(9) 0.045(8) 0.021(7) 0.010(6) 0.006(6) 0.003(6)

loop_
_atom_type_symbol
_atom_type_description
_atom_type_scat_dispersion_real
_atom_type_scat_dispersion_imag
_atom_type_scat_source
C C 0.0033 0.0016 'International Tables Vol C Tables 4.2.6.8 and 6.1.1.4'
H H 0.0000 0.0000 'International Tables Vol C Tables 4.2.6.8 and 6.1.1.4'
N N 0.0061 0.0033 'International Tables Vol C Tables 4.2.6.8 and 6.1.1.4'
P P 0.1023 0.0942 'International Tables Vol C Tables 4.2.6.8 and 6.1.1.4'
Ru Ru -1.2594 0.8363 'International Tables Vol C Tables 4.2.6.8 and 6.1.1.4'

loop_
_geom_angle_atom_site_label_1
_geom_angle_atom_site_label_2
_geom_angle_atom_site_label_3
_geom_angle
P1 Ru2 P3 94.76(12)
P2 Ru2 P1 91.83(12)
P2 Ru2 P3 94.85(12)
N2 Ru2 P1 142.2(3)
N2 Ru2 P2 125.3(2)
N2 Ru2 P3 89.1(3)
N2 Ru2 N3 82.9(4)
N3 Ru2 P1 90.4(3)
N3 Ru2 P2 91.4(3)
N3 Ru2 P3 171.8(3)
C18 P1 Ru2 127.0(4)
C18 P1 C20 100.2(6)
C19 P1 Ru2 116.4(4)
C19 P1 C18 97.5(6)
C19 P1 C20 102.4(6)
C20 P1 Ru2 109.8(4)
C21 P2 Ru2 109.6(4)
C21 P2 C22 100.5(6)
C22 P2 Ru2 119.1(4)
C23 P2 Ru2 124.8(4)
C23 P2 C21 99.6(6)
C23 P2 C22 99.1(6)
C24 P3 Ru2 117.8(5)
C25 P3 Ru2 122.8(5)
C25 P3 C24 99.1(7)
C26 P3 Ru2 113.8(4)
C26 P3 C24 101.7(6)
C26 P3 C25 97.9(6)
N2 N1 C1 110.8(8)
N2 N1 C5 111.7(8)
C5 N1 C1 108.8(9)
Ru2 N2 H2 112.6
N1 N2 Ru2 134.9(7)
N1 N2 H2 112.6
Ru2 N3 H3 116.3
C6 N3 Ru2 127.5(8)
C6 N3 H3 116.3
N1 C1 H1A 109.3
N1 C1 H1B 109.3
N1 C1 C2 111.5(9)
H1A C1 H1B 108.0
C2 C1 H1A 109.3
C2 C1 H1B 109.3
C1 C2 H2A 109.2
C1 C2 H2B 109.2
C1 C2 C3 112.2(10)
H2A C2 H2B 107.9
C3 C2 H2A 109.2
C3 C2 H2B 109.2
C2 C3 H3A 109.9
C2 C3 H3B 109.9
H3A C3 H3B 108.3
C4 C3 C2 108.8(10)
C4 C3 H3A 109.9
C4 C3 H3B 109.9
C3 C4 H4A 109.4
C3 C4 H4B 109.4
C3 C4 C5 111.1(10)
H4A C4 H4B 108.0
C5 C4 H4A 109.4
C5 C4 H4B 109.4
N1 C5 C4 112.2(9)
N1 C5 H5A 109.2
N1 C5 H5B 109.2
C4 C5 H5A 109.2
C4 C5 H5B 109.2
H5A C5 H5B 107.9
N3 C6 C7 122.1(9)
N3 C6 C11 121.4(9)
C7 C6 C11 116.5(10)
C6 C7 C12 119.8(10)
C8 C7 C6 120.7(10)
C8 C7 C12 119.4(10)
C7 C8 H8 118.9
C7 C8 C9 122.1(10)
C9 C8 H8 118.9
C8 C9 H9 120.9
C8 C9 C10 118.2(11)
C10 C9 H9 120.9
C9 C10 H10 118.7
C11 C10 C9 122.7(11)
C11 C10 H10 118.7
C6 C11 C15 120.2(10)
C10 C11 C6 119.4(9)
C10 C11 C15 120.3(9)
C7 C12 H12 107.3
C13 C12 C7 111.5(9)
C13 C12 H12 107.3
C13 C12 C14 111.5(9)
C14 C12 C7 111.5(10)
C14 C12 H12 107.3
C12 C13 H13A 109.5
C12 C13 H13B 109.5
C12 C13 H13C 109.5
H13A C13 H13B 109.5
H13A C13 H13C 109.5
H13B C13 H13C 109.5
C12 C14 H14A 109.5
C12 C14 H14B 109.5
C12 C14 H14C 109.5
H14A C14 H14B 109.5
H14A C14 H14C 109.5
H14B C14 H14C 109.5
C11 C15 H15 106.9
C11 C15 C16 112.5(10)
C16 C15 H15 106.9
C17 C15 C11 111.5(9)
C17 C15 H15 106.9
C17 C15 C16 111.6(10)
C15 C16 H16A 109.5
C15 C16 H16B 109.5
C15 C16 H16C 109.5
H16A C16 H16B 109.5
H16A C16 H16C 109.5
H16B C16 H16C 109.5
C15 C17 H17A 109.5
C15 C17 H17B 109.5
C15 C17 H17C 109.5
H17A C17 H17B 109.5
H17A C17 H17C 109.5
H17B C17 H17C 109.5
P1 C18 H18A 109.5
P1 C18 H18B 109.5
P1 C18 H18C 109.5
H18A C18 H18B 109.5
H18A C18 H18C 109.5
H18B C18 H18C 109.5
P1 C19 H19A 109.5
P1 C19 H19B 109.5
P1 C19 H19C 109.5
H19A C19 H19B 109.5
H19A C19 H19C 109.5
H19B C19 H19C 109.5
P1 C20 H20A 109.5
P1 C20 H20B 109.5
P1 C20 H20C 109.5
H20A C20 H20B 109.5
H20A C20 H20C 109.5
H20B C20 H20C 109.5
P2 C21 H21A 109.5
P2 C21 H21B 109.5
P2 C21 H21C 109.5
H21A C21 H21B 109.5
H21A C21 H21C 109.5
H21B C21 H21C 109.5
P2 C22 H22A 109.5
P2 C22 H22B 109.5
P2 C22 H22C 109.5
H22A C22 H22B 109.5
H22A C22 H22C 109.5
H22B C22 H22C 109.5
P2 C23 H23A 109.5
P2 C23 H23B 109.5
P2 C23 H23C 109.5
H23A C23 H23B 109.5
H23A C23 H23C 109.5
H23B C23 H23C 109.5
P3 C24 H24A 109.5
P3 C24 H24B 109.5
P3 C24 H24C 109.5
H24A C24 H24B 109.5
H24A C24 H24C 109.5
H24B C24 H24C 109.5
P3 C25 H25A 109.5
P3 C25 H25B 109.5
P3 C25 H25C 109.5
H25A C25 H25B 109.5
H25A C25 H25C 109.5
H25B C25 H25C 109.5
P3 C26 H26A 109.5
P3 C26 H26B 109.5
P3 C26 H26C 109.5
H26A C26 H26B 109.5
H26A C26 H26C 109.5
H26B C26 H26C 109.5

loop_
_geom_bond_atom_site_label_1
_geom_bond_atom_site_label_2
_geom_bond_distance
Ru2 P1 2.279(3)
Ru2 P2 2.230(3)
Ru2 P3 2.288(3)
Ru2 N2 1.939(10)
Ru2 N3 2.188(10)
P1 C18 1.818(12)
P1 C19 1.812(13)
P1 C20 1.837(11)
P2 C21 1.829(12)
P2 C22 1.834(12)
P2 C23 1.811(12)
P3 C24 1.844(12)
P3 C25 1.825(13)
P3 C26 1.811(12)
N1 N2 1.426(12)
N1 C1 1.467(13)
N1 C5 1.435(14)
N2 H2 0.8800
N3 H3 0.8800
N3 C6 1.373(14)
C1 H1A 0.9900
C1 H1B 0.9900
C1 C2 1.488(15)
C2 H2A 0.9900
C2 H2B 0.9900
C2 C3 1.520(17)
C3 H3A 0.9900
C3 H3B 0.9900
C3 C4 1.516(16)
C4 H4A 0.9900
C4 H4B 0.9900
C4 C5 1.518(15)
C5 H5A 0.9900
C5 H5B 0.9900
C6 C7 1.432(14)
C6 C11 1.442(14)
C7 C8 1.366(15)
C7 C12 1.528(15)
C8 H8 0.9500
C8 C9 1.378(15)
C9 H9 0.9500
C9 C10 1.386(15)
C10 H10 0.9500
C10 C11 1.373(15)
C11 C15 1.511(14)
C12 H12 1.0000
C12 C13 1.518(15)
C12 C14 1.524(15)
C13 H13A 0.9800
C13 H13B 0.9800
C13 H13C 0.9800
C14 H14A 0.9800
C14 H14B 0.9800
C14 H14C 0.9800
C15 H15 1.0000
C15 C16 1.515(16)
C15 C17 1.497(16)
C16 H16A 0.9800
C16 H16B 0.9800
C16 H16C 0.9800
C17 H17A 0.9800
C17 H17B 0.9800
C17 H17C 0.9800
C18 H18A 0.9800
C18 H18B 0.9800
C18 H18C 0.9800
C19 H19A 0.9800
C19 H19B 0.9800
C19 H19C 0.9800
C20 H20A 0.9800
C20 H20B 0.9800
C20 H20C 0.9800
C21 H21A 0.9800
C21 H21B 0.9800
C21 H21C 0.9800
C22 H22A 0.9800
C22 H22B 0.9800
C22 H22C 0.9800
C23 H23A 0.9800
C23 H23B 0.9800
C23 H23C 0.9800
C24 H24A 0.9800
C24 H24B 0.9800
C24 H24C 0.9800
C25 H25A 0.9800
C25 H25B 0.9800
C25 H25C 0.9800
C26 H26A 0.9800
C26 H26B 0.9800
C26 H26C 0.9800

loop_
_geom_torsion_atom_site_label_1
_geom_torsion_atom_site_label_2
_geom_torsion_atom_site_label_3
_geom_torsion_atom_site_label_4
_geom_torsion
Ru2 N3 C6 C7 75.5(12)
Ru2 N3 C6 C11 -104.0(10)
N1 C1 C2 C3 57.5(14)
N2 N1 C1 C2 176.5(9)
N2 N1 C5 C4 -176.9(9)
N3 C6 C7 C8 173.7(11)
N3 C6 C7 C12 -4.7(16)
N3 C6 C11 C10 -173.0(10)
N3 C6 C11 C15 3.7(15)
C1 N1 N2 Ru2 -109.6(9)
C1 N1 C5 C4 60.5(12)
C1 C2 C3 C4 -52.1(14)
C2 C3 C4 C5 51.1(13)
C3 C4 C5 N1 -57.7(13)
C5 N1 N2 Ru2 129.0(9)
C5 N1 C1 C2 -60.4(12)
C6 C7 C8 C9 2.1(17)
C6 C7 C12 C13 110.6(12)
C6 C7 C12 C14 -123.9(11)
C6 C11 C15 C16 144.8(10)
C6 C11 C15 C17 -89.0(13)
C7 C6 C11 C10 7.5(15)
C7 C6 C11 C15 -175.8(10)
C7 C8 C9 C10 2.1(17)
C8 C7 C12 C13 -67.8(14)
C8 C7 C12 C14 57.7(14)
C8 C9 C10 C11 -1.2(17)
C9 C10 C11 C6 -3.7(17)
C9 C10 C11 C15 179.6(10)
C10 C11 C15 C16 -38.5(15)
C10 C11 C15 C17 87.7(13)
C11 C6 C7 C8 -6.8(16)
C11 C6 C7 C12 174.8(9)
C12 C7 C8 C9 -179.5(10)
